data_7058652
loop_
_publ_author_name
'Koz\'a\<cek, Pavel'
'Dost\'al, Libor'
'R\%u\<zi\<cka, Ale\<s'
'C\'isa\<rov\'a, Ivana'
'\<Cerno\<sek, Zden\<ek'
'Erben, Milan'

_publ_section_title
;
 Synthesis and coordination properties of new \s2,\l3-P/N switchable
 chelators based on [1,2,3]-diazaphosphole
;
_journal_issue 34
_journal_name_full 'New Journal of Chemistry'
_journal_page_first 13388
_journal_paper_doi 10.1039/C9NJ03146D
_journal_volume 43
_journal_year 2019
_chemical_formula_moiety 'C28 H52 N8 Ni P4 Si2'
_chemical_formula_sum 'C28 H52 N8 Ni P4 Si2'
_chemical_formula_weight 739.54
_space_group_crystal_system monoclinic
_space_group_IT_number 14
_space_group_name_Hall '-P 2yn'
_space_group_name_H-M_alt 'P 1 21/n 1'
_symmetry_space_group_name_Hall '-P 2yn'
_symmetry_space_group_name_H-M 'P 1 21/n 1'
_atom_sites_solution_hydrogens geom
_audit_creation_method SHELXL-2013
_audit_update_record
;
2019-06-05 deposited with the CCDC.    2019-07-23 downloaded from the CCDC.
;
_cell_angle_alpha 90
_cell_angle_beta 109.088(6)
_cell_angle_gamma 90
_cell_formula_units_Z 4
_cell_length_a 15.100(3)
_cell_length_b 18.049(4)
_cell_length_c 15.439(3)
_cell_measurement_reflns_used 94929
_cell_measurement_temperature 150(2)
_cell_measurement_theta_max 27.5
_cell_measurement_theta_min 1
_cell_volume 3976.4(14)
_computing_cell_refinement 'APEX3 v2016.5-0 (Bruker AXS)'
_computing_data_collection 'Bruker Instrument Service vV6.2.3'
_computing_data_reduction 'SAINT V8.37A (Bruker AXS Inc., 2015)'
_computing_molecular_graphics 'Platon (Spek, 2009)'
_computing_publication_material 'Platon (Spek, 2009)'
_computing_structure_refinement 'SHELXL-2014/7 (Sheldrick, 2014)'
_computing_structure_solution 'XT, VERSION 2014/5'
_diffrn_ambient_temperature 150(2)
_diffrn_detector_area_resol_mean 10.4167
_diffrn_measured_fraction_theta_full 0.999
_diffrn_measured_fraction_theta_max 0.996
_diffrn_measurement_device_type 'Bruker D8 - Venture'
_diffrn_measurement_method '\f and \w scans to fill the Ewald sphere'
_diffrn_radiation_type MoK\a
_diffrn_radiation_wavelength 0.71073
_diffrn_reflns_av_R_equivalents 0.1106
_diffrn_reflns_av_unetI/netI 0.0470
_diffrn_reflns_Laue_measured_fraction_full 0.999
_diffrn_reflns_Laue_measured_fraction_max 0.996
_diffrn_reflns_limit_h_max 19
_diffrn_reflns_limit_h_min -19
_diffrn_reflns_limit_k_max 23
_diffrn_reflns_limit_k_min -23
_diffrn_reflns_limit_l_max 20
_diffrn_reflns_limit_l_min -19
_diffrn_reflns_number 94929
_diffrn_reflns_point_group_measured_fraction_full 0.999
_diffrn_reflns_point_group_measured_fraction_max 0.996
_diffrn_reflns_theta_full 25.242
_diffrn_reflns_theta_max 27.544
_diffrn_reflns_theta_min 2.257
_diffrn_source 'sealed X-ray tube'
_exptl_absorpt_coefficient_mu 0.738
_exptl_absorpt_correction_T_max 0.7456
_exptl_absorpt_correction_T_min 0.5938
_exptl_absorpt_correction_type multi-scan
_exptl_absorpt_process_details
;
SADABS-2016/2 - Bruker AXS area detector
scaling and absorption correction
;
_exptl_crystal_colour yellow
_exptl_crystal_density_diffrn 1.235
_exptl_crystal_description block
_exptl_crystal_F_000 1568
_exptl_crystal_size_max 0.554
_exptl_crystal_size_mid 0.347
_exptl_crystal_size_min 0.227
_refine_diff_density_max 0.542
_refine_diff_density_min -0.389
_refine_diff_density_rms 0.069
_refine_ls_extinction_method none
_refine_ls_goodness_of_fit_ref 1.023
_refine_ls_hydrogen_treatment constr
_refine_ls_matrix_type full
_refine_ls_number_parameters 417
_refine_ls_number_reflns 9133
_refine_ls_number_restraints 453
_refine_ls_restrained_S_all 1.051
_refine_ls_R_factor_all 0.0721
_refine_ls_R_factor_gt 0.0425
_refine_ls_shift/su_max 0.001
_refine_ls_shift/su_mean 0.000
_refine_ls_structure_factor_coef Fsqd
_refine_ls_weighting_details 'w=1/[\s^2^(Fo^2^)+(0.0321P)^2^+4.0520P] where P=(Fo^2^+2Fc^2^)/3'
_refine_ls_weighting_scheme calc
_refine_ls_wR_factor_gt 0.0826
_refine_ls_wR_factor_ref 0.0934
_reflns_Friedel_coverage 0.000
_reflns_number_gt 6827
_reflns_number_total 9133
_reflns_threshold_expression 'I > 2\s(I)'
_cod_data_source_file c9nj03146d1.cif
_cod_data_source_block me171005Ni1_6
_cod_depositor_comments 'Adding full bibliography for 7058649--7058656.cif.'
_cod_original_cell_volume 3976.6(13)
_cod_database_code 7058652
_shelx_space_group_comment
;
The symmetry employed for this shelxl refinement is uniquely defined
by the following loop, which should always be used as a source of
symmetry information in preference to the above space-group names.
They are only intended as comments.
;
_exptl_absorpt_special_details
;
The ratio of minimum to maximum
apparent transmission was 0.796
;
_shelxl_version_number 2013-4

loop_
_space_group_symop_operation_xyz
'x, y, z'
'-x+1/2, y+1/2, -z+1/2'
'-x, -y, -z'
'x-1/2, -y-1/2, z-1/2'

loop_
_atom_site_label
_atom_site_type_symbol
_atom_site_fract_x
_atom_site_fract_y
_atom_site_fract_z
_atom_site_U_iso_or_equiv
_atom_site_adp_type
_atom_site_occupancy
_atom_site_site_symmetry_order
_atom_site_calc_flag
_atom_site_refinement_flags_posn
_atom_site_refinement_flags_adp
_atom_site_refinement_flags_occupancy
_atom_site_disorder_assembly
_atom_site_disorder_group
Ni1 Ni 0.53440(2) 0.62392(2) 0.75737(2) 0.02086(8) Uani 1 1 d . U . . .
P1 P 0.65798(5) 0.56125(4) 0.77648(4) 0.02328(14) Uani 1 1 d . U . . .
Si1 Si 0.67069(5) 0.57185(4) 0.57599(4) 0.02182(15) Uani 1 1 d . U . . .
N1 N 0.78113(15) 0.50025(12) 0.71628(14) 0.0282(5) Uani 1 1 d . U . . .
C1 C 0.74116(18) 0.50743(14) 0.84874(16) 0.0274(6) Uani 1 1 d . U . . .
H1 H 0.7470 0.4976 0.9108 0.033 Uiso 1 1 calc R U . . .
P2 P 0.51196(5) 0.66433(3) 0.62252(4) 0.02191(14) Uani 1 1 d . U . . .
Si2 Si 0.39672(5) 0.63560(4) 0.94664(4) 0.02168(15) Uani 1 1 d . U . . .
N2 N 0.70341(14) 0.54643(11) 0.69254(13) 0.0243(4) Uani 1 1 d . U . . .
C2 C 0.80050(18) 0.47937(14) 0.80258(16) 0.0262(5) Uani 1 1 d . U . . .
P3 P 0.54620(5) 0.70194(4) 0.86317(4) 0.02360(14) Uani 1 1 d . U . . .
N3 N 0.57567(14) 0.63386(11) 0.55883(13) 0.0226(4) Uani 1 1 d . U . . .
C3 C 0.8868(2) 0.43125(16) 0.84454(18) 0.0363(7) Uani 1 1 d . U . . .
N4 N 0.54587(15) 0.65902(12) 0.46913(13) 0.0265(5) Uani 1 1 d . U . . .
P4 P 0.42592(4) 0.55645(3) 0.77353(4) 0.02080(13) Uani 1 1 d . U . . .
C4 C 0.8783(3) 0.3881(2) 0.9263(2) 0.0576(10) Uani 1 1 d . U . . .
H4A H 0.8215 0.3575 0.9067 0.086 Uiso 1 1 calc R U . . .
H4B H 0.8745 0.4228 0.9738 0.086 Uiso 1 1 calc R U . . .
H4C H 0.9333 0.3562 0.9511 0.086 Uiso 1 1 calc R U . . .
N5 N 0.50086(16) 0.75368(11) 0.99878(15) 0.0290(5) Uani 1 1 d . U . . .
C5 C 0.9719(2) 0.4833(2) 0.8751(2) 0.0579(9) Uani 1 1 d . U . . .
H5A H 0.9799 0.5074 0.8213 0.087 Uiso 1 1 calc R U . . .
H5B H 1.0282 0.4546 0.9071 0.087 Uiso 1 1 calc R U . . .
H5C H 0.9618 0.5211 0.9165 0.087 Uiso 1 1 calc R U . . .
N6 N 0.48039(15) 0.69877(11) 0.93200(13) 0.0246(4) Uani 1 1 d . U . . .
C6 C 0.9002(2) 0.37689(18) 0.7739(2) 0.0490(8) Uani 1 1 d . U . . .
H6A H 0.8465 0.3431 0.7541 0.074 Uiso 1 1 calc R U . . .
H6B H 0.9577 0.3483 0.8014 0.074 Uiso 1 1 calc R U . . .
H6C H 0.9049 0.4044 0.7209 0.074 Uiso 1 1 calc R U . . .
N7 N 0.31723(15) 0.51556(11) 0.86372(14) 0.0264(5) Uani 1 1 d . U . . .
C7 C 0.7688(2) 0.62026(17) 0.5547(2) 0.0424(7) Uani 1 1 d . U . . .
H7A H 0.7503 0.6352 0.4902 0.064 Uiso 1 1 calc R U . . .
H7B H 0.8230 0.5871 0.5687 0.064 Uiso 1 1 calc R U . . .
H7C H 0.7854 0.6643 0.5938 0.064 Uiso 1 1 calc R U . . .
C8 C 0.6300(2) 0.48817(15) 0.50581(18) 0.0358(6) Uani 1 1 d . U . . .
H8A H 0.5972 0.5026 0.4422 0.054 Uiso 1 1 calc R U . . .
H8B H 0.5873 0.4603 0.5296 0.054 Uiso 1 1 calc R U . . .
H8C H 0.6840 0.4571 0.5083 0.054 Uiso 1 1 calc R U . . .
N8 N 0.38009(14) 0.56993(11) 0.85773(13) 0.0225(4) Uani 1 1 d . U . . .
C9 C 0.44234(18) 0.71309(13) 0.53238(16) 0.0250(5) Uani 1 1 d . U . . .
H9 H 0.3909 0.7430 0.5332 0.030 Uiso 1 1 calc R U . . .
C10 C 0.47231(18) 0.70261(13) 0.45576(16) 0.0246(5) Uani 1 1 d . U . . .
C11 C 0.4267(2) 0.73445(16) 0.35968(17) 0.0338(6) Uani 1 1 d D U . . .
C15 C 0.60498(18) 0.77584(13) 0.92023(17) 0.0258(5) Uani 1 1 d . U . . .
H15 H 0.6546 0.8005 0.9069 0.031 Uiso 1 1 calc R U . . .
C16 C 0.56948(18) 0.79567(13) 0.99084(17) 0.0255(5) Uani 1 1 d . U . . .
C17 C 0.6046(2) 0.86119(14) 1.05459(19) 0.0334(6) Uani 1 1 d . U . . .
C18 C 0.5526(3) 0.8674(2) 1.1226(3) 0.0841(14) Uani 1 1 d . U . . .
H18A H 0.4875 0.8818 1.0906 0.126 Uiso 1 1 calc R U . . .
H18B H 0.5827 0.9050 1.1687 0.126 Uiso 1 1 calc R U . . .
H18C H 0.5538 0.8195 1.1529 0.126 Uiso 1 1 calc R U . . .
C19 C 0.7094(3) 0.8521(2) 1.1054(2) 0.0615(10) Uani 1 1 d . U . . .
H19A H 0.7425 0.8458 1.0609 0.092 Uiso 1 1 calc R U . . .
H19B H 0.7197 0.8084 1.1452 0.092 Uiso 1 1 calc R U . . .
H19C H 0.7331 0.8963 1.1427 0.092 Uiso 1 1 calc R U . . .
C20 C 0.5931(3) 0.93121(17) 0.9961(2) 0.0610(10) Uani 1 1 d . U . . .
H20A H 0.6261 0.9249 0.9515 0.091 Uiso 1 1 calc R U . . .
H20B H 0.6195 0.9737 1.0357 0.091 Uiso 1 1 calc R U . . .
H20C H 0.5264 0.9400 0.9636 0.091 Uiso 1 1 calc R U . . .
C21 C 0.4472(2) 0.58864(17) 1.05748(18) 0.0393(7) Uani 1 1 d . U . . .
H21A H 0.4051 0.5488 1.0628 0.059 Uiso 1 1 calc R U . . .
H21B H 0.4550 0.6244 1.1072 0.059 Uiso 1 1 calc R U . . .
H21C H 0.5083 0.5677 1.0616 0.059 Uiso 1 1 calc R U . . .
C22 C 0.2850(2) 0.68279(16) 0.9320(2) 0.0417(7) Uani 1 1 d . U . . .
H22A H 0.2614 0.7045 0.8705 0.063 Uiso 1 1 calc R U . . .
H22B H 0.2946 0.7221 0.9780 0.063 Uiso 1 1 calc R U . . .
H22C H 0.2393 0.6470 0.9397 0.063 Uiso 1 1 calc R U . . .
C23 C 0.36333(17) 0.47777(13) 0.74142(16) 0.0246(5) Uani 1 1 d . U . . .
H23 H 0.3645 0.4466 0.6922 0.030 Uiso 1 1 calc R U . . .
C24 C 0.30894(17) 0.46538(13) 0.79907(16) 0.0241(5) Uani 1 1 d . U . . .
C25 C 0.2424(2) 0.40040(14) 0.79193(18) 0.0326(6) Uani 1 1 d . U . . .
C26 C 0.2339(3) 0.3817(2) 0.8837(2) 0.0752(13) Uani 1 1 d . U . . .
H26A H 0.2101 0.4248 0.9077 0.113 Uiso 1 1 calc R U . . .
H26B H 0.2956 0.3680 0.9263 0.113 Uiso 1 1 calc R U . . .
H26C H 0.1906 0.3401 0.8770 0.113 Uiso 1 1 calc R U . . .
C27 C 0.1486(3) 0.4196(2) 0.7236(3) 0.0935(16) Uani 1 1 d . U . . .
H27A H 0.1564 0.4326 0.6648 0.140 Uiso 1 1 calc R U . . .
H27B H 0.1217 0.4618 0.7462 0.140 Uiso 1 1 calc R U . . .
H27C H 0.1065 0.3769 0.7151 0.140 Uiso 1 1 calc R U . . .
C28 C 0.2790(4) 0.3323(2) 0.7567(4) 0.0925(16) Uani 1 1 d . U . . .
H28A H 0.2346 0.2914 0.7497 0.139 Uiso 1 1 calc R U . . .
H28B H 0.3399 0.3182 0.8005 0.139 Uiso 1 1 calc R U . . .
H28C H 0.2862 0.3435 0.6973 0.139 Uiso 1 1 calc R U . . .
C12 C 0.5023(3) 0.7756(3) 0.3312(3) 0.0610(12) Uani 0.838(3) 1 d D U P A 1
H12A H 0.4743 0.7957 0.2692 0.091 Uiso 0.838(3) 1 calc R U P A 1
H12B H 0.5526 0.7411 0.3319 0.091 Uiso 0.838(3) 1 calc R U P A 1
H12C H 0.5280 0.8162 0.3742 0.091 Uiso 0.838(3) 1 calc R U P A 1
C13 C 0.3881(4) 0.6707(3) 0.2945(3) 0.0699(13) Uani 0.838(3) 1 d D U P A 1
H13A H 0.3620 0.6897 0.2318 0.105 Uiso 0.838(3) 1 calc R U P A 1
H13B H 0.3387 0.6456 0.3117 0.105 Uiso 0.838(3) 1 calc R U P A 1
H13C H 0.4385 0.6355 0.2979 0.105 Uiso 0.838(3) 1 calc R U P A 1
C14 C 0.3502(3) 0.7899(3) 0.3584(3) 0.0624(12) Uani 0.838(3) 1 d D U P A 1
H14A H 0.3249 0.8118 0.2972 0.094 Uiso 0.838(3) 1 calc R U P A 1
H14B H 0.3766 0.8290 0.4035 0.094 Uiso 0.838(3) 1 calc R U P A 1
H14C H 0.2999 0.7644 0.3737 0.094 Uiso 0.838(3) 1 calc R U P A 1
C12A C 0.4322(15) 0.8203(7) 0.3599(13) 0.0610(12) Uani 0.162(3) 1 d D U P A 2
H12D H 0.4979 0.8357 0.3761 0.091 Uiso 0.162(3) 1 calc R U P A 2
H12F H 0.4054 0.8402 0.4050 0.091 Uiso 0.162(3) 1 calc R U P A 2
H12E H 0.3969 0.8392 0.2989 0.091 Uiso 0.162(3) 1 calc R U P A 2
C13A C 0.4752(14) 0.7058(12) 0.2907(12) 0.0699(13) Uani 0.162(3) 1 d D U P A 2
H13E H 0.4717 0.6516 0.2877 0.105 Uiso 0.162(3) 1 calc R U P A 2
H13F H 0.5410 0.7213 0.3115 0.105 Uiso 0.162(3) 1 calc R U P A 2
H13D H 0.4433 0.7265 0.2298 0.105 Uiso 0.162(3) 1 calc R U P A 2
C14A C 0.3224(10) 0.7105(11) 0.3240(13) 0.0624(12) Uani 0.162(3) 1 d D U P A 2
H14E H 0.2948 0.7248 0.2595 0.094 Uiso 0.162(3) 1 calc R U P A 2
H14F H 0.2884 0.7349 0.3602 0.094 Uiso 0.162(3) 1 calc R U P A 2
H14D H 0.3182 0.6566 0.3297 0.094 Uiso 0.162(3) 1 calc R U P A 2

loop_
_atom_site_aniso_label
_atom_site_aniso_U_11
_atom_site_aniso_U_22
_atom_site_aniso_U_33
_atom_site_aniso_U_23
_atom_site_aniso_U_13
_atom_site_aniso_U_12
Ni1 0.02463(17) 0.02168(16) 0.01983(15) -0.00158(12) 0.01210(13) -0.00070(13)
P1 0.0238(3) 0.0286(3) 0.0194(3) -0.0007(3) 0.0098(3) 0.0017(3)
Si1 0.0232(4) 0.0262(3) 0.0188(3) 0.0005(3) 0.0107(3) 0.0013(3)
N1 0.0252(11) 0.0357(12) 0.0237(10) 0.0004(9) 0.0081(9) 0.0101(9)
C1 0.0280(14) 0.0353(14) 0.0188(12) 0.0011(10) 0.0074(10) 0.0022(11)
P2 0.0272(3) 0.0202(3) 0.0212(3) -0.0006(2) 0.0119(3) 0.0006(3)
Si2 0.0229(3) 0.0225(3) 0.0233(3) -0.0017(3) 0.0126(3) -0.0007(3)
N2 0.0236(11) 0.0308(11) 0.0197(10) 0.0000(8) 0.0085(8) 0.0049(9)
C2 0.0253(13) 0.0302(13) 0.0203(12) -0.0020(10) 0.0034(10) 0.0007(10)
P3 0.0283(4) 0.0232(3) 0.0238(3) -0.0039(3) 0.0148(3) -0.0039(3)
N3 0.0261(11) 0.0261(11) 0.0170(9) 0.0020(8) 0.0089(8) 0.0022(9)
C3 0.0340(15) 0.0456(16) 0.0252(13) 0.0005(12) 0.0040(11) 0.0142(13)
N4 0.0288(12) 0.0325(12) 0.0185(10) 0.0041(8) 0.0083(9) 0.0019(9)
P4 0.0236(3) 0.0205(3) 0.0198(3) -0.0002(2) 0.0092(2) -0.0010(3)
C4 0.068(2) 0.063(2) 0.0420(18) 0.0182(16) 0.0190(17) 0.0327(19)
N5 0.0337(12) 0.0270(11) 0.0313(11) -0.0134(9) 0.0173(10) -0.0078(9)
C5 0.0335(18) 0.074(2) 0.055(2) -0.0094(18) -0.0005(15) 0.0101(16)
N6 0.0298(12) 0.0214(10) 0.0271(11) -0.0086(8) 0.0155(9) -0.0058(9)
C6 0.052(2) 0.0526(19) 0.0386(16) -0.0025(14) 0.0097(14) 0.0241(16)
N7 0.0265(12) 0.0233(11) 0.0320(11) -0.0005(9) 0.0131(9) -0.0060(9)
C7 0.0334(16) 0.0501(18) 0.0505(18) 0.0103(15) 0.0230(14) -0.0033(14)
C8 0.0441(17) 0.0351(15) 0.0287(14) -0.0081(12) 0.0125(12) 0.0030(13)
N8 0.0226(11) 0.0219(10) 0.0255(10) -0.0012(8) 0.0114(8) -0.0033(8)
C9 0.0278(14) 0.0200(12) 0.0287(13) 0.0015(10) 0.0112(11) 0.0027(10)
C10 0.0267(13) 0.0229(12) 0.0244(12) 0.0016(9) 0.0088(10) -0.0017(10)
C11 0.0346(15) 0.0407(15) 0.0238(13) 0.0114(11) 0.0062(11) 0.0063(12)
C15 0.0254(13) 0.0248(12) 0.0306(13) -0.0030(10) 0.0137(11) -0.0049(10)
C16 0.0262(13) 0.0229(12) 0.0278(13) -0.0043(10) 0.0094(10) -0.0031(10)
C17 0.0363(15) 0.0270(13) 0.0379(15) -0.0131(11) 0.0136(12) -0.0089(11)
C18 0.100(3) 0.088(3) 0.091(3) -0.064(2) 0.068(2) -0.048(2)
C19 0.058(2) 0.047(2) 0.063(2) -0.0110(17) -0.0031(18) -0.0135(17)
C20 0.087(3) 0.0271(16) 0.060(2) -0.0115(15) 0.0109(19) 0.0042(17)
C21 0.0445(18) 0.0442(17) 0.0278(14) 0.0038(12) 0.0101(13) -0.0062(14)
C22 0.0357(17) 0.0371(16) 0.0597(19) -0.0005(14) 0.0256(15) 0.0060(13)
C23 0.0292(14) 0.0222(12) 0.0216(12) -0.0004(9) 0.0070(10) -0.0014(10)
C24 0.0251(13) 0.0207(12) 0.0245(12) 0.0032(9) 0.0052(10) -0.0003(10)
C25 0.0360(16) 0.0265(13) 0.0346(14) 0.0022(11) 0.0105(12) -0.0105(11)
C26 0.112(3) 0.065(2) 0.055(2) -0.0011(18) 0.038(2) -0.054(2)
C27 0.055(2) 0.083(3) 0.111(3) 0.041(2) -0.015(2) -0.036(2)
C28 0.132(4) 0.036(2) 0.145(4) -0.029(2) 0.094(4) -0.037(2)
C12 0.053(2) 0.084(3) 0.047(2) 0.038(2) 0.0182(19) 0.008(2)
C13 0.085(3) 0.071(3) 0.0312(19) 0.0006(18) -0.0115(19) 0.005(2)
C14 0.059(2) 0.083(3) 0.048(2) 0.031(2) 0.0206(19) 0.033(2)
C12A 0.053(2) 0.084(3) 0.047(2) 0.038(2) 0.0182(19) 0.008(2)
C13A 0.085(3) 0.071(3) 0.0312(19) 0.0006(18) -0.0115(19) 0.005(2)
C14A 0.059(2) 0.083(3) 0.048(2) 0.031(2) 0.0206(19) 0.033(2)

loop_
_atom_type_symbol
_atom_type_description
_atom_type_scat_dispersion_real
_atom_type_scat_dispersion_imag
_atom_type_scat_source
C C 0.0033 0.0016 'International Tables Vol C Tables 4.2.6.8 and 6.1.1.4'
H H 0.0000 0.0000 'International Tables Vol C Tables 4.2.6.8 and 6.1.1.4'
N N 0.0061 0.0033 'International Tables Vol C Tables 4.2.6.8 and 6.1.1.4'
Ni Ni 0.3393 1.1124 'International Tables Vol C Tables 4.2.6.8 and 6.1.1.4'
P P 0.1023 0.0942 'International Tables Vol C Tables 4.2.6.8 and 6.1.1.4'
Si Si 0.0817 0.0704 'International Tables Vol C Tables 4.2.6.8 and 6.1.1.4'

loop_
_geom_angle_atom_site_label_1
_geom_angle_atom_site_label_2
_geom_angle_atom_site_label_3
_geom_angle
P1 Ni1 P3 113.52(3)
P1 Ni1 P4 110.86(3)
P3 Ni1 P4 99.46(3)
P1 Ni1 P2 99.82(3)
P3 Ni1 P2 118.24(3)
P4 Ni1 P2 115.49(3)
N2 P1 C1 90.86(11)
N2 P1 Ni1 122.87(8)
C1 P1 Ni1 146.14(9)
N2 Si1 N3 105.08(9)
N2 Si1 C7 109.43(13)
N3 Si1 C7 109.49(12)
N2 Si1 C8 108.35(12)
N3 Si1 C8 109.41(12)
C7 Si1 C8 114.64(14)
C2 N1 N2 109.1(2)
C2 C1 P1 109.34(18)
C2 C1 H1 125.3
P1 C1 H1 125.3
N3 P2 C9 90.54(11)
N3 P2 Ni1 121.55(7)
C9 P2 Ni1 147.31(9)
N8 Si2 N6 104.99(9)
N8 Si2 C22 108.90(13)
N6 Si2 C22 110.53(12)
N8 Si2 C21 108.92(12)
N6 Si2 C21 108.68(12)
C22 Si2 C21 114.39(14)
N1 N2 P1 114.64(15)
N1 N2 Si1 110.87(15)
P1 N2 Si1 134.36(13)
N1 C2 C1 116.1(2)
N1 C2 C3 117.9(2)
C1 C2 C3 125.9(2)
N6 P3 C15 90.89(11)
N6 P3 Ni1 123.23(7)
C15 P3 Ni1 145.81(9)
N4 N3 P2 114.68(16)
N4 N3 Si1 109.84(15)
P2 N3 Si1 135.38(12)
C2 C3 C4 110.5(2)
C2 C3 C6 110.9(2)
C4 C3 C6 109.3(3)
C2 C3 C5 107.2(2)
C4 C3 C5 110.3(3)
C6 C3 C5 108.6(3)
C10 N4 N3 109.45(19)
N8 P4 C23 90.94(11)
N8 P4 Ni1 122.55(7)
C23 P4 Ni1 145.95(9)
C3 C4 H4A 109.5
C3 C4 H4B 109.5
H4A C4 H4B 109.5
C3 C4 H4C 109.5
H4A C4 H4C 109.5
H4B C4 H4C 109.5
C16 N5 N6 109.3(2)
C3 C5 H5A 109.5
C3 C5 H5B 109.5
H5A C5 H5B 109.5
C3 C5 H5C 109.5
H5A C5 H5C 109.5
H5B C5 H5C 109.5
N5 N6 P3 114.31(16)
N5 N6 Si2 111.06(15)
P3 N6 Si2 134.31(12)
C3 C6 H6A 109.5
C3 C6 H6B 109.5
H6A C6 H6B 109.5
C3 C6 H6C 109.5
H6A C6 H6C 109.5
H6B C6 H6C 109.5
C24 N7 N8 109.4(2)
Si1 C7 H7A 109.5
Si1 C7 H7B 109.5
H7A C7 H7B 109.5
Si1 C7 H7C 109.5
H7A C7 H7C 109.5
H7B C7 H7C 109.5
Si1 C8 H8A 109.5
Si1 C8 H8B 109.5
H8A C8 H8B 109.5
Si1 C8 H8C 109.5
H8A C8 H8C 109.5
H8B C8 H8C 109.5
N7 N8 P4 114.39(15)
N7 N8 Si2 110.40(15)
P4 N8 Si2 135.13(12)
C10 C9 P2 109.68(19)
C10 C9 H9 125.2
P2 C9 H9 125.2
N4 C10 C9 115.6(2)
N4 C10 C11 117.7(2)
C9 C10 C11 126.7(2)
C13 C11 C14 111.4(3)
C13 C11 C10 108.2(2)
C14 C11 C10 111.0(2)
C13 C11 C12 109.7(3)
C14 C11 C12 108.0(3)
C10 C11 C12 108.5(2)
C10 C11 C14A 108.8(7)
C10 C11 C12A 111.5(7)
C14A C11 C12A 109.1(9)
C10 C11 C13A 111.9(8)
C14A C11 C13A 108.2(9)
C12A C11 C13A 107.2(10)
C16 C15 P3 109.72(18)
C16 C15 H15 125.1
P3 C15 H15 125.1
N5 C16 C15 115.7(2)
N5 C16 C17 120.3(2)
C15 C16 C17 124.0(2)
C18 C17 C16 111.0(2)
C18 C17 C19 109.8(3)
C16 C17 C19 109.4(2)
C18 C17 C20 111.5(3)
C16 C17 C20 108.2(2)
C19 C17 C20 106.8(3)
C17 C18 H18A 109.5
C17 C18 H18B 109.5
H18A C18 H18B 109.5
C17 C18 H18C 109.5
H18A C18 H18C 109.5
H18B C18 H18C 109.5
C17 C19 H19A 109.5
C17 C19 H19B 109.5
H19A C19 H19B 109.5
C17 C19 H19C 109.5
H19A C19 H19C 109.5
H19B C19 H19C 109.5
C17 C20 H20A 109.5
C17 C20 H20B 109.5
H20A C20 H20B 109.5
C17 C20 H20C 109.5
H20A C20 H20C 109.5
H20B C20 H20C 109.5
Si2 C21 H21A 109.5
Si2 C21 H21B 109.5
H21A C21 H21B 109.5
Si2 C21 H21C 109.5
H21A C21 H21C 109.5
H21B C21 H21C 109.5
Si2 C22 H22A 109.5
Si2 C22 H22B 109.5
H22A C22 H22B 109.5
Si2 C22 H22C 109.5
H22A C22 H22C 109.5
H22B C22 H22C 109.5
C24 C23 P4 109.47(18)
C24 C23 H23 125.3
P4 C23 H23 125.3
N7 C24 C23 115.9(2)
N7 C24 C25 118.6(2)
C23 C24 C25 125.5(2)
C26 C25 C27 111.2(3)
C26 C25 C28 108.0(3)
C27 C25 C28 107.7(3)
C26 C25 C24 111.2(2)
C27 C25 C24 108.7(2)
C28 C25 C24 109.9(3)
C25 C26 H26A 109.5
C25 C26 H26B 109.5
H26A C26 H26B 109.5
C25 C26 H26C 109.5
H26A C26 H26C 109.5
H26B C26 H26C 109.5
C25 C27 H27A 109.5
C25 C27 H27B 109.5
H27A C27 H27B 109.5
C25 C27 H27C 109.5
H27A C27 H27C 109.5
H27B C27 H27C 109.5
C25 C28 H28A 109.5
C25 C28 H28B 109.5
H28A C28 H28B 109.5
C25 C28 H28C 109.5
H28A C28 H28C 109.5
H28B C28 H28C 109.5
C11 C12 H12A 109.5
C11 C12 H12B 109.5
H12A C12 H12B 109.5
C11 C12 H12C 109.5
H12A C12 H12C 109.5
H12B C12 H12C 109.5
C11 C13 H13A 109.5
C11 C13 H13B 109.5
H13A C13 H13B 109.5
C11 C13 H13C 109.5
H13A C13 H13C 109.5
H13B C13 H13C 109.5
C11 C14 H14A 109.5
C11 C14 H14B 109.5
H14A C14 H14B 109.5
C11 C14 H14C 109.5
H14A C14 H14C 109.5
H14B C14 H14C 109.5
C11 C12A H12D 109.5
C11 C12A H12F 109.5
H12D C12A H12F 109.5
C11 C12A H12E 109.5
H12D C12A H12E 109.5
H12F C12A H12E 109.5
C11 C13A H13E 109.5
C11 C13A H13F 109.5
H13E C13A H13F 109.5
C11 C13A H13D 109.5
H13E C13A H13D 109.5
H13F C13A H13D 109.5
C11 C14A H14E 109.5
C11 C14A H14F 109.5
H14E C14A H14F 109.5
C11 C14A H14D 109.5
H14E C14A H14D 109.5
H14F C14A H14D 109.5

loop_
_geom_bond_atom_site_label_1
_geom_bond_atom_site_label_2
_geom_bond_distance
Ni1 P1 2.1187(8)
Ni1 P3 2.1195(7)
Ni1 P4 2.1204(8)
Ni1 P2 2.1260(8)
P1 N2 1.674(2)
P1 C1 1.688(3)
Si1 N2 1.764(2)
Si1 N3 1.770(2)
Si1 C7 1.840(3)
Si1 C8 1.843(3)
N1 C2 1.322(3)
N1 N2 1.387(3)
C1 C2 1.409(3)
C1 H1 0.9500
P2 N3 1.677(2)
P2 C9 1.691(2)
Si2 N8 1.768(2)
Si2 N6 1.770(2)
Si2 C22 1.837(3)
Si2 C21 1.837(3)
C2 C3 1.524(4)
P3 N6 1.677(2)
P3 C15 1.683(3)
N3 N4 1.385(3)
C3 C4 1.525(4)
C3 C6 1.529(4)
C3 C5 1.536(4)
N4 C10 1.321(3)
P4 N8 1.678(2)
P4 C23 1.688(2)
C4 H4A 0.9800
C4 H4B 0.9800
C4 H4C 0.9800
N5 C16 1.321(3)
N5 N6 1.390(3)
C5 H5A 0.9800
C5 H5B 0.9800
C5 H5C 0.9800
C6 H6A 0.9800
C6 H6B 0.9800
C6 H6C 0.9800
N7 C24 1.323(3)
N7 N8 1.389(3)
C7 H7A 0.9800
C7 H7B 0.9800
C7 H7C 0.9800
C8 H8A 0.9800
C8 H8B 0.9800
C8 H8C 0.9800
C9 C10 1.411(3)
C9 H9 0.9500
C10 C11 1.529(3)
C11 C13 1.514(5)
C11 C14 1.524(5)
C11 C12 1.542(5)
C11 C14A 1.550(13)
C11 C12A 1.552(13)
C11 C13A 1.564(13)
C15 C16 1.409(3)
C15 H15 0.9500
C16 C17 1.519(3)
C17 C18 1.507(4)
C17 C19 1.528(4)
C17 C20 1.530(4)
C18 H18A 0.9800
C18 H18B 0.9800
C18 H18C 0.9800
C19 H19A 0.9800
C19 H19B 0.9800
C19 H19C 0.9800
C20 H20A 0.9800
C20 H20B 0.9800
C20 H20C 0.9800
C21 H21A 0.9800
C21 H21B 0.9800
C21 H21C 0.9800
C22 H22A 0.9800
C22 H22B 0.9800
C22 H22C 0.9800
C23 C24 1.412(3)
C23 H23 0.9500
C24 C25 1.525(3)
C25 C26 1.502(4)
C25 C27 1.505(5)
C25 C28 1.519(5)
C26 H26A 0.9800
C26 H26B 0.9800
C26 H26C 0.9800
C27 H27A 0.9800
C27 H27B 0.9800
C27 H27C 0.9800
C28 H28A 0.9800
C28 H28B 0.9800
C28 H28C 0.9800
C12 H12A 0.9800
C12 H12B 0.9800
C12 H12C 0.9800
C13 H13A 0.9800
C13 H13B 0.9800
C13 H13C 0.9800
C14 H14A 0.9800
C14 H14B 0.9800
C14 H14C 0.9800
C12A H12D 0.9800
C12A H12F 0.9800
C12A H12E 0.9800
C13A H13E 0.9800
C13A H13F 0.9800
C13A H13D 0.9800
C14A H14E 0.9800
C14A H14F 0.9800
C14A H14D 0.9800
